data_7204260
loop_
_publ_author_name
'Gra\.zyna Wenska'
'Katarzyna Taras-Go\'sli\'nska'
'Katarzyna Lamparska-Kupsik'
'Bohdan Skalski'
'Maria Gdaniec'
'Zofia Gdaniec'

_publ_section_title
;
 Photochemical transformations of 5-halogeno-4-thiouridines
;
_journal_issue 1
_journal_name_full 'J. Chem. Soc., Perkin Trans. 1'
_journal_page_first 53
_journal_page_last 57
_journal_paper_doi 10.1039/b108380e
_journal_year 2002
_chemical_formula_moiety '(C10 H8 N4 O2 S1)2 . 5.75H2O'
_chemical_formula_sum 'C20 H27.5 N8 O9.75 S2'
_chemical_formula_weight 600.12
_chemical_name_systematic
; 
3,8-dimethyl-2,7-dioxo-3H,8H-pyrimido[6',5':4,5]tieno[2,3-d]pyrimidine hydrate 
;
_space_group_IT_number 15
_symmetry_cell_setting monoclinic
_symmetry_space_group_name_Hall '-C 2yc'
_symmetry_space_group_name_H-M 'C 1 2/c 1'
_atom_sites_solution_hydrogens REFMAP
_atom_sites_solution_primary direct
_atom_sites_solution_secondary difmap
_audit_creation_method SHELXL-97
_cell_angle_alpha 90.00
_cell_angle_beta 131.75(1)
_cell_angle_gamma 90.00
_cell_formula_units_Z 8
_cell_length_a 28.330(1)
_cell_length_b 12.851(1)
_cell_length_c 19.354(1)
_cell_measurement_reflns_used 'not relevant with the CCD camera'
_cell_measurement_temperature 130(2)
_cell_volume 5256.9(10)
_computing_cell_refinement 'Kuma KM4CCD software (Kuma Diffraction, 2000)'
_computing_data_collection 'Kuma KM4CCD software (Kuma Diffraction, 2000)'
_computing_data_reduction 'Kuma KM4CCD software (Kuma Diffraction, 2000)'
_computing_molecular_graphics
; 'Stereochemical Workstation (Siemens 
Analytical X-Ray Instruments, Inc., 1989)' 
;
_computing_publication_material 'SHELXL-97 (Sheldrick, 1997)'
_computing_structure_refinement 'SHELXL-97 (Sheldrick, 1997)'
_computing_structure_solution 'SHELXS-97 (Sheldrick, 1990)'
_diffrn_ambient_temperature 130(2)
_diffrn_measured_fraction_theta_full 0.996
_diffrn_measured_fraction_theta_max 0.996
_diffrn_measurement_device_type 'Kuma KM4CCD \k-geometry diffractometer'
_diffrn_measurement_method '\w scans'
_diffrn_radiation_monochromator graphite
_diffrn_radiation_source 'fine-focus sealed tube'
_diffrn_radiation_type MoK\a
_diffrn_radiation_wavelength 0.71073
_diffrn_reflns_av_R_equivalents 0.0500
_diffrn_reflns_av_sigmaI/netI 0.0582
_diffrn_reflns_limit_h_max 33
_diffrn_reflns_limit_h_min -33
_diffrn_reflns_limit_k_max 14
_diffrn_reflns_limit_k_min -15
_diffrn_reflns_limit_l_max 20
_diffrn_reflns_limit_l_min -22
_diffrn_reflns_number 13019
_diffrn_reflns_theta_full 25.02
_diffrn_reflns_theta_max 25.02
_diffrn_reflns_theta_min 3.47
_diffrn_standards_decay_% <1
_exptl_absorpt_coefficient_mu 0.272
_exptl_absorpt_correction_type none
_exptl_crystal_colour COLORLESS
_exptl_crystal_density_diffrn 1.517
_exptl_crystal_density_method 'not measured'
_exptl_crystal_description PRISM
_exptl_crystal_F_000 2508
_exptl_crystal_size_max 0.4
_exptl_crystal_size_mid 0.2
_exptl_crystal_size_min 0.2
_refine_diff_density_max 0.653
_refine_diff_density_min -0.361
_refine_diff_density_rms 0.098
_refine_ls_extinction_method none
_refine_ls_goodness_of_fit_ref 1.079
_refine_ls_hydrogen_treatment refall
_refine_ls_matrix_type full
_refine_ls_number_parameters 474
_refine_ls_number_reflns 4634
_refine_ls_number_restraints 0
_refine_ls_restrained_S_all 1.079
_refine_ls_R_factor_all 0.0973
_refine_ls_R_factor_gt 0.0647
_refine_ls_shift/su_max 0.014
_refine_ls_shift/su_mean 0.001
_refine_ls_structure_factor_coef Fsqd
_refine_ls_weighting_details 'calc w=1/[\s^2^(Fo^2^)+(0.0988P)^2^+0.0000P] where P=(Fo^2^+2Fc^2^)/3'
_refine_ls_weighting_scheme calc
_refine_ls_wR_factor_gt 0.1581
_refine_ls_wR_factor_ref 0.1800
_reflns_number_gt 3237
_reflns_number_total 4634
_reflns_threshold_expression >2sigma(I)
_cod_data_source_file b108380e.txt
_cod_data_source_block gw1
_cod_depositor_comments
;
The following automatic conversions were performed:
'_symmetry_cell_setting' value 'Monoclinic' changed to 'monoclinic'
according to '/home/saulius/struct/CIF-dictionaries/cif_core.dic'
dictionary named 'cif_core.dic' version 2.4.1 from
2010-06-29.

'_exptl_absorpt_correction_type' value 'NONE' changed to
'none' according to '/home/saulius/struct/CIF-dictionaries/cif_core.dic'
dictionary named 'cif_core.dic' version 2.4.1 from
2010-06-29.

'_refine_ls_hydrogen_treatment' value 'REFALL' changed to
'refall' according to '/home/saulius/struct/CIF-dictionaries/cif_core.dic'
dictionary named 'cif_core.dic' version 2.4.1 from 2010-06-29.

Automatic conversion script
Id: cif_fix_enum 1527 2010-12-29 10:47:43Z saulius 
;
_cod_original_cell_volume 5256.9(5)
_cod_original_sg_symbol_H-M C2/c
_cod_original_formula_sum 'C20 H27.50 N8 O9.75 S2'
_cod_database_code 7204260

loop_
_symmetry_equiv_pos_as_xyz
'x, y, z'
'x, -y, z+1/2'
'x+1/2, y+1/2, z'
'x+1/2, -y+1/2, z+1/2'
'-x, -y, -z'
'-x, y, -z-1/2'
'-x+1/2, -y+1/2, -z'
'-x+1/2, y+1/2, -z-1/2'

loop_
_atom_site_label
_atom_site_type_symbol
_atom_site_fract_x
_atom_site_fract_y
_atom_site_fract_z
_atom_site_U_iso_or_equiv
_atom_site_adp_type
_atom_site_occupancy
_atom_site_symmetry_multiplicity
_atom_site_calc_flag
_atom_site_refinement_flags
_atom_site_disorder_assembly
_atom_site_disorder_group
S1B S -0.15460(4) -0.14263(7) -0.06985(6) 0.0287(3) Uani 1 1 d . . .
O1B O -0.26481(13) -0.12060(19) 0.04847(18) 0.0343(7) Uani 1 1 d . . .
O2B O -0.34425(12) -0.12584(19) -0.46747(18) 0.0338(7) Uani 1 1 d . . .
N1B N -0.21249(14) -0.1320(2) -0.0033(2) 0.0267(7) Uani 1 1 d . . .
C2B C -0.26597(18) -0.1250(3) -0.0156(3) 0.0282(9) Uani 1 1 d . . .
N3B N -0.32609(14) -0.1218(2) -0.1080(2) 0.0280(7) Uani 1 1 d . . .
C4B C -0.33133(19) -0.1247(3) -0.1808(3) 0.0266(8) Uani 1 1 d . . .
H4B H -0.3739(19) -0.122(3) -0.239(3) 0.028(10) Uiso 1 1 d . . .
C5B C -0.27834(18) -0.1313(2) -0.1700(3) 0.0265(8) Uani 1 1 d . . .
C6B C -0.21996(17) -0.1349(2) -0.0779(3) 0.0256(8) Uani 1 1 d . . .
N7B N -0.31771(15) -0.1297(2) -0.3273(2) 0.0266(7) Uani 1 1 d . . .
C8B C -0.30285(18) -0.1292(3) -0.3814(3) 0.0269(8) Uani 1 1 d . . .
N9B N -0.23880(14) -0.1336(2) -0.3387(2) 0.0273(7) Uani 1 1 d . . .
C10B C -0.19116(18) -0.1384(3) -0.2452(3) 0.0259(8) Uani 1 1 d . . .
H10B H -0.142(3) -0.147(4) -0.217(4) 0.076(16) Uiso 1 1 d . . .
C11B C -0.20580(17) -0.1375(3) -0.1914(3) 0.0258(8) Uani 1 1 d . . .
C12B C -0.27078(17) -0.1327(2) -0.2362(3) 0.0249(8) Uani 1 1 d . . .
C13B C -0.3822(2) -0.1138(4) -0.1178(3) 0.0389(11) Uani 1 1 d . . .
H13E H -0.418(2) -0.106(3) -0.182(3) 0.044(12) Uiso 1 1 d . . .
H13F H -0.379(2) -0.045(4) -0.085(3) 0.067(15) Uiso 1 1 d . . .
H13D H -0.376(2) -0.166(4) -0.080(4) 0.077(18) Uiso 1 1 d . . .
C14B C -0.2248(2) -0.1378(3) -0.3996(3) 0.0317(9) Uani 1 1 d . . .
H14E H -0.2434(19) -0.077(3) -0.443(3) 0.042(12) Uiso 1 1 d . . .
H14F H -0.178(3) -0.127(3) -0.367(3) 0.066(15) Uiso 1 1 d . . .
H14D H -0.2365(15) -0.202(3) -0.431(2) 0.020(9) Uiso 1 1 d . . .
S1A S -0.15591(4) -0.11620(7) 0.26178(6) 0.0281(3) Uani 1 1 d . . .
O1A O 0.05425(12) -0.1345(2) 0.58193(19) 0.0387(7) Uani 1 1 d . . .
O2A O -0.34606(12) -0.1192(2) 0.28843(19) 0.0366(7) Uani 1 1 d . . .
N1A N -0.04132(15) -0.1244(2) 0.4339(2) 0.0314(8) Uani 1 1 d . . .
C2A C -0.00415(19) -0.1297(3) 0.5271(3) 0.0301(9) Uani 1 1 d . . .
N3A N -0.03300(15) -0.1297(2) 0.5653(2) 0.0312(8) Uani 1 1 d . . .
C4A C -0.09575(18) -0.1268(3) 0.5115(3) 0.0290(9) Uani 1 1 d . . .
H4A H -0.1110(17) -0.132(3) 0.541(3) 0.025(10) Uiso 1 1 d . . .
C5A C -0.13376(17) -0.1225(3) 0.4177(2) 0.0247(8) Uani 1 1 d . . .
C6A C -0.10297(18) -0.1217(3) 0.3830(3) 0.0274(8) Uani 1 1 d . . .
N7A N -0.24154(14) -0.1203(2) 0.3588(2) 0.0268(7) Uani 1 1 d . . .
C8A C -0.30505(18) -0.1171(3) 0.2826(3) 0.0283(9) Uani 1 1 d . . .
N9A N -0.32454(14) -0.1112(2) 0.1949(2) 0.0250(7) Uani 1 1 d . . .
C10A C -0.28297(17) -0.1105(3) 0.1817(3) 0.0238(8) Uani 1 1 d . . .
H10A H -0.3013(18) -0.104(3) 0.114(3) 0.036(11) Uiso 1 1 d . . .
C11A C -0.22004(18) -0.1153(3) 0.2571(3) 0.0251(8) Uani 1 1 d . . .
C12A C -0.20172(17) -0.1200(2) 0.3452(2) 0.0226(8) Uani 1 1 d . . .
C13A C 0.0095(2) -0.1363(5) 0.6659(3) 0.0562(15) Uani 1 1 d . . .
H13C H -0.017(3) -0.141(4) 0.675(4) 0.078(18) Uiso 1 1 d . . .
H13B H 0.037(2) -0.205(4) 0.684(3) 0.065(15) Uiso 1 1 d . . .
H13A H 0.044(3) -0.064(4) 0.695(4) 0.090(18) Uiso 1 1 d . . .
C14A C -0.39293(19) -0.1055(3) 0.1145(3) 0.0328(9) Uani 1 1 d . . .
H14B H -0.400(2) -0.102(3) 0.056(3) 0.050(13) Uiso 1 1 d . . .
H14B' H -0.409(2) -0.042(4) 0.129(4) 0.090(18) Uiso 1 1 d . . .
H14A H -0.417(3) -0.171(4) 0.106(4) 0.098(19) Uiso 1 1 d . . .
O1W O -0.11094(14) -0.7065(2) 0.1334(2) 0.0407(7) Uani 1 1 d . . .
H2W1 H -0.139(3) -0.685(4) 0.062(4) 0.085(17) Uiso 1 1 d . . .
H1W1 H -0.132(2) -0.679(4) 0.148(3) 0.066(16) Uiso 1 1 d . . .
O2W O 0.0000 -0.5966(4) 0.2500 0.0558(12) Uani 1 2 d S . .
H2W H -0.043(3) -0.657(5) 0.207(4) 0.11(2) Uiso 1 1 d . . .
O3W O -0.0280(3) -0.5495(5) 0.0860(4) 0.0528(17) Uani 0.50 1 d P . .
O4W O -0.0085(3) -0.5259(5) -0.1347(4) 0.0476(15) Uani 0.50 1 d P . .
O5W O 0.0286(3) -0.3648(4) 0.1269(4) 0.0405(14) Uani 0.50 1 d P . .
O6W O 0.0378(2) -0.3605(4) -0.0098(4) 0.0375(14) Uani 0.50 1 d P . .
O7W O 0.0039(4) -0.7360(6) -0.1324(5) 0.073(2) Uani 0.50 1 d P . .
O8W O 0.0057(3) -0.1664(5) 0.1657(4) 0.0450(15) Uani 0.50 1 d P . .
O9W O 0.0000 -0.8555(7) -0.2500 0.053(2) Uani 0.50 2 d SP . .
O10W O -0.0851(3) -0.0733(6) 0.1582(4) 0.0432(16) Uani 0.50 1 d P . .
O11W O 0.1022(3) -0.9906(5) -0.1454(4) 0.0394(15) Uani 0.50 1 d P . .

loop_
_atom_site_aniso_label
_atom_site_aniso_U_11
_atom_site_aniso_U_22
_atom_site_aniso_U_33
_atom_site_aniso_U_23
_atom_site_aniso_U_13
_atom_site_aniso_U_12
S1B 0.0254(5) 0.0279(5) 0.0284(5) -0.0010(4) 0.0161(5) -0.0002(4)
O1B 0.0339(16) 0.0401(16) 0.0295(15) -0.0013(12) 0.0214(14) -0.0032(12)
O2B 0.0267(15) 0.0401(16) 0.0288(15) 0.0005(12) 0.0161(13) 0.0008(11)
N1B 0.0259(17) 0.0237(17) 0.0270(17) -0.0012(13) 0.0162(15) -0.0016(12)
C2B 0.031(2) 0.021(2) 0.030(2) -0.0001(15) 0.0186(19) -0.0025(15)
N3B 0.0279(18) 0.0297(18) 0.0304(18) -0.0038(13) 0.0211(16) -0.0033(13)
C4B 0.026(2) 0.021(2) 0.028(2) -0.0020(15) 0.016(2) -0.0053(15)
C5B 0.030(2) 0.0148(18) 0.031(2) -0.0040(15) 0.0184(18) -0.0031(14)
C6B 0.026(2) 0.0144(18) 0.028(2) 0.0008(14) 0.0145(18) -0.0027(14)
N7B 0.0292(18) 0.0213(16) 0.0315(18) -0.0017(13) 0.0211(16) -0.0019(12)
C8B 0.028(2) 0.0199(19) 0.027(2) -0.0012(15) 0.0164(19) -0.0006(15)
N9B 0.0293(18) 0.0215(16) 0.0322(18) -0.0012(13) 0.0209(16) 0.0013(12)
C10B 0.025(2) 0.0176(18) 0.030(2) -0.0016(15) 0.0163(18) 0.0004(14)
C11B 0.027(2) 0.0156(18) 0.030(2) -0.0001(14) 0.0163(18) 0.0023(14)
C12B 0.026(2) 0.0165(18) 0.032(2) -0.0029(15) 0.0191(19) -0.0026(14)
C13B 0.028(2) 0.057(3) 0.030(2) 0.001(2) 0.019(2) 0.005(2)
C14B 0.031(2) 0.034(2) 0.036(2) 0.0024(19) 0.025(2) 0.0051(18)
S1A 0.0257(5) 0.0320(5) 0.0282(5) -0.0017(4) 0.0187(5) -0.0011(4)
O1A 0.0216(15) 0.0524(19) 0.0347(16) -0.0036(13) 0.0157(14) 0.0000(12)
O2A 0.0282(15) 0.0471(17) 0.0435(17) 0.0028(13) 0.0276(14) -0.0002(12)
N1A 0.0256(18) 0.039(2) 0.0294(18) -0.0020(14) 0.0183(16) 0.0018(14)
C2A 0.030(2) 0.028(2) 0.035(2) -0.0012(16) 0.022(2) 0.0004(16)
N3A 0.0274(18) 0.0377(19) 0.0277(17) -0.0019(14) 0.0181(16) 0.0007(13)
C4A 0.028(2) 0.031(2) 0.036(2) -0.0028(17) 0.024(2) -0.0018(16)
C5A 0.026(2) 0.0233(19) 0.027(2) -0.0018(15) 0.0191(18) -0.0008(15)
C6A 0.030(2) 0.0220(19) 0.033(2) -0.0009(15) 0.0222(19) 0.0010(15)
N7A 0.0256(17) 0.0271(17) 0.0278(17) -0.0005(13) 0.0178(15) -0.0005(13)
C8A 0.032(2) 0.0200(19) 0.037(2) -0.0007(16) 0.025(2) -0.0017(15)
N9A 0.0231(16) 0.0220(16) 0.0286(17) -0.0020(12) 0.0167(15) -0.0036(12)
C10A 0.025(2) 0.0177(18) 0.028(2) -0.0032(15) 0.0176(18) -0.0025(14)
C11A 0.029(2) 0.0179(18) 0.031(2) -0.0021(15) 0.0212(18) -0.0030(15)
C12A 0.026(2) 0.0131(17) 0.032(2) 0.0010(14) 0.0211(18) 0.0013(14)
C13A 0.031(3) 0.115(5) 0.025(2) 0.002(3) 0.020(2) 0.004(3)
C14A 0.025(2) 0.036(2) 0.031(2) -0.0029(18) 0.0156(19) -0.0047(17)
O1W 0.0382(17) 0.0513(19) 0.0367(18) 0.0053(14) 0.0266(16) 0.0094(14)
O2W 0.038(3) 0.084(4) 0.042(3) 0.000 0.026(2) 0.000
O3W 0.040(4) 0.062(4) 0.051(4) 0.004(3) 0.029(3) -0.009(3)
O4W 0.044(4) 0.051(4) 0.046(4) -0.003(3) 0.029(3) 0.002(3)
O5W 0.028(3) 0.051(4) 0.031(3) 0.005(3) 0.015(3) 0.003(2)
O6W 0.026(3) 0.034(3) 0.044(3) 0.009(2) 0.020(3) 0.005(2)
O7W 0.118(6) 0.064(5) 0.090(6) -0.005(4) 0.091(6) -0.021(4)
O8W 0.037(3) 0.059(4) 0.045(4) -0.006(3) 0.030(3) 0.002(3)
O9W 0.047(6) 0.052(6) 0.052(6) 0.000 0.030(5) 0.000
O10W 0.033(4) 0.054(4) 0.036(4) -0.002(3) 0.020(3) 0.002(3)
O11W 0.034(4) 0.045(4) 0.035(4) 0.003(3) 0.021(3) -0.006(3)

loop_
_atom_type_symbol
_atom_type_description
_atom_type_scat_dispersion_real
_atom_type_scat_dispersion_imag
_atom_type_scat_source
C C 0.0033 0.0016 'International Tables Vol C Tables 4.2.6.8 and 6.1.1.4'
H H 0.0000 0.0000 'International Tables Vol C Tables 4.2.6.8 and 6.1.1.4'
N N 0.0061 0.0033 'International Tables Vol C Tables 4.2.6.8 and 6.1.1.4'
O O 0.0106 0.0060 'International Tables Vol C Tables 4.2.6.8 and 6.1.1.4'
S S 0.1246 0.1234 'International Tables Vol C Tables 4.2.6.8 and 6.1.1.4'

loop_
_geom_angle_atom_site_label_1
_geom_angle_atom_site_label_2
_geom_angle_atom_site_label_3
_geom_angle
_geom_angle_site_symmetry_1
_geom_angle_site_symmetry_3
_geom_angle_publ_flag
C6B S1B C11B 89.86(17) . . ?
C6B N1B C2B 117.4(3) . . ?
O1B C2B N1B 123.2(3) . . ?
O1B C2B N3B 118.3(3) . . ?
N1B C2B N3B 118.6(3) . . ?
C4B N3B C2B 122.0(3) . . ?
C4B N3B C13B 121.4(3) . . ?
C2B N3B C13B 116.6(3) . . ?
N3B C4B C5B 120.4(4) . . ?
C4B C5B C6B 115.9(3) . . ?
C4B C5B C12B 131.6(4) . . ?
C6B C5B C12B 112.5(3) . . ?
N1B C6B C5B 125.7(4) . . ?
N1B C6B S1B 121.1(3) . . ?
C5B C6B S1B 113.2(3) . . ?
C12B N7B C8B 118.2(3) . . ?
O2B C8B N7B 122.0(3) . . ?
O2B C8B N9B 118.9(3) . . ?
N7B C8B N9B 119.1(3) . . ?
C10B N9B C8B 122.1(3) . . ?
C10B N9B C14B 120.4(3) . . ?
C8B N9B C14B 117.4(3) . . ?
C11B C10B N9B 118.9(3) . . ?
C10B C11B C12B 117.8(3) . . ?
C10B C11B S1B 128.8(3) . . ?
C12B C11B S1B 113.4(3) . . ?
N7B C12B C11B 123.9(3) . . ?
N7B C12B C5B 125.1(3) . . ?
C11B C12B C5B 111.0(3) . . ?
C6A S1A C11A 90.18(18) . . ?
C6A N1A C2A 117.7(3) . . ?
O1A C2A N1A 123.7(4) . . ?
O1A C2A N3A 117.2(3) . . ?
N1A C2A N3A 119.1(3) . . ?
C4A N3A C2A 121.5(3) . . ?
C4A N3A C13A 122.0(3) . . ?
C2A N3A C13A 116.5(3) . . ?
N3A C4A C5A 120.2(4) . . ?
C4A C5A C6A 116.3(3) . . ?
C4A C5A C12A 131.0(3) . . ?
C6A C5A C12A 112.6(3) . . ?
N1A C6A C5A 125.2(3) . . ?
N1A C6A S1A 122.0(3) . . ?
C5A C6A S1A 112.8(3) . . ?
C12A N7A C8A 118.1(3) . . ?
O2A C8A N7A 122.7(4) . . ?
O2A C8A N9A 118.4(3) . . ?
N7A C8A N9A 118.8(3) . . ?
C10A N9A C8A 122.5(3) . . ?
C10A N9A C14A 119.8(3) . . ?
C8A N9A C14A 117.7(3) . . ?
C11A C10A N9A 118.6(3) . . ?
C10A C11A C12A 117.5(3) . . ?
C10A C11A S1A 128.9(3) . . ?
C12A C11A S1A 113.6(3) . . ?
N7A C12A C11A 124.4(3) . . ?
N7A C12A C5A 124.9(3) . . ?
C11A C12A C5A 110.7(3) . . ?

loop_
_geom_bond_atom_site_label_1
_geom_bond_atom_site_label_2
_geom_bond_distance
_geom_bond_site_symmetry_2
_geom_bond_publ_flag
S1B C6B 1.755(4) . ?
S1B C11B 1.759(4) . ?
O1B C2B 1.220(4) . ?
O2B C8B 1.246(4) . ?
N1B C6B 1.313(5) . ?
N1B C2B 1.371(5) . ?
C2B N3B 1.429(5) . ?
N3B C4B 1.316(5) . ?
N3B C13B 1.475(5) . ?
C4B C5B 1.373(5) . ?
C5B C6B 1.411(5) . ?
C5B C12B 1.433(5) . ?
N7B C12B 1.325(5) . ?
N7B C8B 1.364(5) . ?
C8B N9B 1.408(5) . ?
N9B C10B 1.359(5) . ?
N9B C14B 1.474(5) . ?
C10B C11B 1.355(5) . ?
C11B C12B 1.421(5) . ?
S1A C6A 1.752(4) . ?
S1A C11A 1.758(4) . ?
O1A C2A 1.237(5) . ?
O2A C8A 1.240(4) . ?
N1A C6A 1.316(5) . ?
N1A C2A 1.356(5) . ?
C2A N3A 1.422(5) . ?
N3A C4A 1.334(5) . ?
N3A C13A 1.458(5) . ?
C4A C5A 1.361(5) . ?
C5A C6A 1.412(5) . ?
C5A C12A 1.442(5) . ?
N7A C12A 1.317(5) . ?
N7A C8A 1.371(5) . ?
C8A N9A 1.395(5) . ?
N9A C10A 1.360(5) . ?
N9A C14A 1.471(5) . ?
C10A C11A 1.359(5) . ?
C11A C12A 1.415(5) . ?
